data_4065511
loop_
_publ_author_name
'Meyer, Steffen'
'Orben, Claudia Manuela'
'Demeshko, Serhiy'
'Dechert, Sebastian'
'Meyer, Franc'

_publ_section_title
;
 Synthesis and Characterization of Di- and Tetracarbene Iron(II) Complexes
 with Chelating N-Heterocyclic Carbene Ligands and Their Application in
 Aryl Grignard--Alkyl Halide Cross-Coupling
;
_journal_issue 24
_journal_name_full Organometallics
_journal_page_first 6692
_journal_paper_doi 10.1021/om200870w
_journal_volume 30
_journal_year 2011
_chemical_formula_moiety 'C25 H28 Br2 Fe N4, 2(C4 H8 O)'
_chemical_formula_sum 'C33 H44 Br2 Fe N4 O2'
_chemical_formula_weight 744.39
_chemical_name_systematic
;
 ?
;
_space_group_IT_number 4
_symmetry_cell_setting monoclinic
_symmetry_space_group_name_Hall 'P 2yb'
_symmetry_space_group_name_H-M 'P 1 21 1'
_atom_sites_solution_hydrogens geom
_atom_sites_solution_primary direct
_atom_sites_solution_secondary difmap
_audit_creation_method SHELXL-97
_cell_angle_alpha 90.00
_cell_angle_beta 108.653(3)
_cell_angle_gamma 90.00
_cell_formula_units_Z 2
_cell_length_a 8.7193(4)
_cell_length_b 16.6428(5)
_cell_length_c 12.4298(6)
_cell_measurement_reflns_used 18736
_cell_measurement_temperature 133(2)
_cell_measurement_theta_max 26.77
_cell_measurement_theta_min 1.73
_cell_volume 1708.99(13)
_computing_cell_refinement 'X-AREA (Stoe & Cie, 2002)'
_computing_data_collection 'X-AREA (Stoe & Cie, 2002)'
_computing_data_reduction 'X-AREA (Stoe & Cie, 2002)'
_computing_molecular_graphics 'DIAMOND (Brandenburg, 2001)'
_computing_publication_material 'SHELXL-97 (Sheldrick, 1997)'
_computing_structure_refinement 'SHELXL-97 (Sheldrick, 1997)'
_computing_structure_solution 'SHELXS-97 (Sheldrick, 1990)'
_diffrn_ambient_temperature 133(2)
_diffrn_measured_fraction_theta_full 0.994
_diffrn_measured_fraction_theta_max 0.994
_diffrn_measurement_device_type 'Stoe IPDS II'
_diffrn_measurement_method \w
_diffrn_radiation_monochromator graphite
_diffrn_radiation_source 'fine-focus sealed tube'
_diffrn_radiation_type MoK\a
_diffrn_radiation_wavelength 0.71073
_diffrn_reflns_av_R_equivalents 0.0523
_diffrn_reflns_av_sigmaI/netI 0.0433
_diffrn_reflns_limit_h_max 9
_diffrn_reflns_limit_h_min -11
_diffrn_reflns_limit_k_max 20
_diffrn_reflns_limit_k_min -20
_diffrn_reflns_limit_l_max 15
_diffrn_reflns_limit_l_min -13
_diffrn_reflns_number 18736
_diffrn_reflns_theta_full 26.77
_diffrn_reflns_theta_max 26.77
_diffrn_reflns_theta_min 1.73
_exptl_absorpt_coefficient_mu 2.813
_exptl_absorpt_correction_T_max 0.5576
_exptl_absorpt_correction_T_min 0.2484
_exptl_absorpt_correction_type numerical
_exptl_absorpt_process_details 'X-RED (Stoe & Cie, 2002)'
_exptl_crystal_colour colorless
_exptl_crystal_density_diffrn 1.447
_exptl_crystal_density_method 'not measured'
_exptl_crystal_description block
_exptl_crystal_F_000 764
_exptl_crystal_size_max 0.5
_exptl_crystal_size_mid 0.37
_exptl_crystal_size_min 0.18
_refine_diff_density_max 0.446
_refine_diff_density_min -0.525
_refine_diff_density_rms 0.064
_refine_ls_abs_structure_details 'Flack H D (1983), Acta Cryst. A39, 876-881'
_refine_ls_abs_structure_Flack 0.004(7)
_refine_ls_extinction_method none
_refine_ls_goodness_of_fit_ref 1.054
_refine_ls_hydrogen_treatment constr
_refine_ls_matrix_type full
_refine_ls_number_parameters 383
_refine_ls_number_reflns 7222
_refine_ls_number_restraints 1
_refine_ls_restrained_S_all 1.054
_refine_ls_R_factor_all 0.0387
_refine_ls_R_factor_gt 0.0362
_refine_ls_shift/su_max 0.000
_refine_ls_shift/su_mean 0.000
_refine_ls_structure_factor_coef Fsqd
_refine_ls_weighting_details 'calc w=1/[\s^2^(Fo^2^)+(0.0625P)^2^+0.0000P] where P=(Fo^2^+2Fc^2^)/3'
_refine_ls_weighting_scheme calc
_refine_ls_wR_factor_gt 0.0914
_refine_ls_wR_factor_ref 0.0924
_reflns_number_gt 6819
_reflns_number_total 7222
_reflns_threshold_expression >2sigma(I)
_cod_data_source_file om200870w_si_002.cif
_cod_data_source_block stm38b-18a
_cod_depositor_comments
;
The following automatic conversions were performed:

'_symmetry_cell_setting' value 'Monoclinic' changed to 'monoclinic'
according to /home/saulius/struct/CIF-dictionaries/cif_core.dic
dictionary named 'cif_core.dic' version 2.4.1 from 2010-06-29.

Automatic conversion script
Id: cif_fix_values 1715 2011-07-08 13:25:40Z adriana 
;
_cod_original_cell_volume 1708.99(12)
_cod_original_sg_symbol_H-M 'P 21'
_cod_database_code 4065511

loop_
_symmetry_equiv_pos_as_xyz
'x, y, z'
'-x, y+1/2, -z'

loop_
_atom_site_label
_atom_site_type_symbol
_atom_site_fract_x
_atom_site_fract_y
_atom_site_fract_z
_atom_site_U_iso_or_equiv
_atom_site_adp_type
_atom_site_occupancy
_atom_site_symmetry_multiplicity
_atom_site_calc_flag
_atom_site_refinement_flags
_atom_site_disorder_assembly
_atom_site_disorder_group
Fe1 Fe 0.39287(5) 0.55824(2) 0.59252(4) 0.01898(10) Uani 1 1 d . . .
Br1 Br 0.29969(6) 0.65173(2) 0.43722(3) 0.04142(12) Uani 1 1 d . . .
Br2 Br 0.19449(4) 0.50262(2) 0.66856(3) 0.03087(9) Uani 1 1 d . . .
N1 N 0.6419(3) 0.60696(16) 0.8366(2) 0.0222(5) Uani 1 1 d . . .
N2 N 0.7499(3) 0.58993(16) 0.7075(2) 0.0205(5) Uani 1 1 d . . .
N3 N 0.6974(3) 0.49219(15) 0.5589(2) 0.0194(5) Uani 1 1 d . . .
N4 N 0.5235(3) 0.39821(16) 0.5059(2) 0.0205(5) Uani 1 1 d . . .
C1 C 0.6038(4) 0.59374(18) 0.7243(3) 0.0199(6) Uani 1 1 d . . .
C2 C 0.8084(4) 0.6111(2) 0.8900(3) 0.0282(7) Uani 1 1 d . . .
H2 H 0.8619 0.6196 0.9669 0.034 Uiso 1 1 calc R . .
C3 C 0.8764(4) 0.6004(2) 0.8077(3) 0.0273(7) Uani 1 1 d . . .
H3 H 0.9864 0.6001 0.8164 0.033 Uiso 1 1 calc R . .
C4 C 0.7649(4) 0.57144(18) 0.5973(3) 0.0215(6) Uani 1 1 d . . .
H4A H 0.8781 0.5726 0.6022 0.026 Uiso 1 1 calc R . .
H4B H 0.7082 0.6118 0.5427 0.026 Uiso 1 1 calc R . .
C5 C 0.5395(4) 0.47543(18) 0.5416(3) 0.0194(6) Uani 1 1 d . . .
C6 C 0.7793(4) 0.42683(19) 0.5348(3) 0.0225(6) Uani 1 1 d . . .
H6 H 0.8883 0.4245 0.5406 0.027 Uiso 1 1 calc R . .
C7 C 0.6698(4) 0.36760(19) 0.5013(3) 0.0231(6) Uani 1 1 d . . .
H7 H 0.6882 0.3160 0.4794 0.028 Uiso 1 1 calc R . .
C8 C 0.5274(4) 0.6155(2) 0.8977(3) 0.0225(6) Uani 1 1 d . . .
C9 C 0.4872(4) 0.5483(2) 0.9502(3) 0.0267(7) Uani 1 1 d . . .
C10 C 0.3813(4) 0.5598(2) 1.0120(3) 0.0315(7) Uani 1 1 d . . .
H10 H 0.3511 0.5158 1.0466 0.038 Uiso 1 1 calc R . .
C11 C 0.3195(4) 0.6347(3) 1.0239(3) 0.0334(8) Uani 1 1 d . . .
C12 C 0.3618(4) 0.7000(2) 0.9694(3) 0.0307(7) Uani 1 1 d . . .
H12 H 0.3192 0.7504 0.9756 0.037 Uiso 1 1 calc R . .
C13 C 0.4663(4) 0.6918(2) 0.9058(3) 0.0247(7) Uani 1 1 d . . .
C14 C 0.5551(5) 0.4667(2) 0.9400(4) 0.0360(8) Uani 1 1 d . . .
H14A H 0.5320 0.4534 0.8613 0.054 Uiso 1 1 calc R . .
H14B H 0.5065 0.4274 0.9756 0.054 Uiso 1 1 calc R . .
H14C H 0.6701 0.4671 0.9768 0.054 Uiso 1 1 calc R . .
C15 C 0.2113(5) 0.6453(4) 1.0958(4) 0.0499(11) Uani 1 1 d . . .
H15A H 0.2761 0.6567 1.1727 0.075 Uiso 1 1 calc R . .
H15B H 0.1506 0.5969 1.0940 0.075 Uiso 1 1 calc R . .
H15C H 0.1381 0.6891 1.0668 0.075 Uiso 1 1 calc R . .
C16 C 0.5103(5) 0.7629(2) 0.8460(3) 0.0323(8) Uani 1 1 d . . .
H16A H 0.6250 0.7719 0.8753 0.048 Uiso 1 1 calc R . .
H16B H 0.4544 0.8098 0.8586 0.048 Uiso 1 1 calc R . .
H16C H 0.4797 0.7521 0.7660 0.048 Uiso 1 1 calc R . .
C17 C 0.3709(4) 0.35709(17) 0.4652(3) 0.0193(6) Uani 1 1 d . . .
C18 C 0.3184(4) 0.31032(18) 0.5393(3) 0.0241(7) Uani 1 1 d . . .
C19 C 0.1676(4) 0.27279(19) 0.4957(3) 0.0262(7) Uani 1 1 d . . .
H19 H 0.1287 0.2421 0.5439 0.031 Uiso 1 1 calc R . .
C20 C 0.0743(4) 0.2803(2) 0.3822(3) 0.0275(7) Uani 1 1 d . . .
C21 C 0.1337(4) 0.3265(2) 0.3102(3) 0.0278(7) Uani 1 1 d . . .
H21 H 0.0736 0.3303 0.2337 0.033 Uiso 1 1 calc R . .
C22 C 0.2806(4) 0.36713(18) 0.3504(3) 0.0228(6) Uani 1 1 d . . .
C23 C 0.4185(5) 0.3008(2) 0.6615(3) 0.0321(8) Uani 1 1 d . . .
H23A H 0.5139 0.2702 0.6665 0.048 Uiso 1 1 calc R . .
H23B H 0.3565 0.2733 0.7015 0.048 Uiso 1 1 calc R . .
H23C H 0.4494 0.3528 0.6948 0.048 Uiso 1 1 calc R . .
C24 C -0.0900(5) 0.2416(2) 0.3384(4) 0.0360(8) Uani 1 1 d . . .
H24A H -0.1720 0.2825 0.3202 0.054 Uiso 1 1 calc R . .
H24B H -0.1053 0.2067 0.3956 0.054 Uiso 1 1 calc R . .
H24C H -0.0974 0.2110 0.2715 0.054 Uiso 1 1 calc R . .
C25 C 0.3394(5) 0.4204(2) 0.2735(3) 0.0304(7) Uani 1 1 d . . .
H25A H 0.2773 0.4099 0.1958 0.046 Uiso 1 1 calc R . .
H25B H 0.4516 0.4095 0.2847 0.046 Uiso 1 1 calc R . .
H25C H 0.3269 0.4757 0.2910 0.046 Uiso 1 1 calc R . .
O1 O 0.8627(4) 0.58876(19) 1.1562(3) 0.0417(7) Uani 1 1 d . B .
C26 C 0.9417(6) 0.5206(3) 1.2180(4) 0.0502(11) Uani 1 1 d . . .
H26A H 1.0575 0.5300 1.2463 0.060 Uiso 1 1 calc R A 1
H26B H 0.9222 0.4742 1.1681 0.060 Uiso 1 1 calc R A 1
C27A C 0.8812(15) 0.5042(8) 1.3141(11) 0.055(3) Uiso 0.477(12) 1 d P B 1
H27A H 0.9637 0.5157 1.3860 0.066 Uiso 0.477(12) 1 calc PR B 1
H27B H 0.8476 0.4487 1.3138 0.066 Uiso 0.477(12) 1 calc PR B 1
C27B C 0.8107(13) 0.4850(6) 1.2640(10) 0.050(3) Uiso 0.523(12) 1 d P B 2
H27C H 0.7303 0.4546 1.2062 0.060 Uiso 0.523(12) 1 calc PR B 2
H27D H 0.8580 0.4510 1.3297 0.060 Uiso 0.523(12) 1 calc PR B 2
C28 C 0.7411(10) 0.5594(4) 1.2948(6) 0.076(2) Uani 1 1 d . . .
H28A H 0.7379 0.5820 1.3659 0.092 Uiso 1 1 calc R B 1
H28B H 0.6402 0.5313 1.2586 0.092 Uiso 1 1 calc R B 1
C29 C 0.7685(6) 0.6245(3) 1.2178(4) 0.0408(9) Uani 1 1 d . B .
H29A H 0.6660 0.6434 1.1663 0.049 Uiso 1 1 calc R . .
H29B H 0.8255 0.6696 1.2622 0.049 Uiso 1 1 calc R . .
O2A O 0.8508(9) 0.8647(5) 1.0175(6) 0.0393(19) Uiso 0.477(12) 1 d P B 3
C30A C 0.9763(16) 0.9160(8) 1.0683(11) 0.060(3) Uiso 0.477(12) 1 d P B 3
H30A H 0.9354 0.9636 1.0949 0.072 Uiso 0.477(12) 1 calc PR B 3
H30B H 1.0285 0.9325 1.0137 0.072 Uiso 0.477(12) 1 calc PR B 3
O2B O 0.8940(11) 0.8361(6) 1.0088(7) 0.058(2) Uiso 0.523(12) 1 d P B 4
C30B C 1.0271(12) 0.8818(6) 1.0442(8) 0.047(2) Uiso 0.523(12) 1 d P B 4
H30C H 0.9993 0.9376 1.0250 0.057 Uiso 0.523(12) 1 calc PR B 4
H30D H 1.1042 0.8651 1.0071 0.057 Uiso 0.523(12) 1 calc PR B 4
C31 C 1.1001(7) 0.8732(3) 1.1693(4) 0.0557(13) Uani 1 1 d . . .
H31A H 1.1808 0.8445 1.1457 0.067 Uiso 1 1 calc R B 3
H31B H 1.1535 0.9106 1.2293 0.067 Uiso 1 1 calc R B 3
C32 C 0.9904(6) 0.8162(3) 1.2053(4) 0.0414(9) Uani 1 1 d . B .
H32A H 1.0406 0.7639 1.2250 0.050 Uiso 1 1 calc R . .
H32B H 0.9631 0.8374 1.2696 0.050 Uiso 1 1 calc R . .
C33 C 0.8445(7) 0.8114(4) 1.1020(5) 0.0687(17) Uani 1 1 d . . .
H33A H 0.8344 0.7571 1.0722 0.082 Uiso 1 1 calc R B 3
H33B H 0.7489 0.8228 1.1233 0.082 Uiso 1 1 calc R B 3

loop_
_atom_site_aniso_label
_atom_site_aniso_U_11
_atom_site_aniso_U_22
_atom_site_aniso_U_33
_atom_site_aniso_U_23
_atom_site_aniso_U_13
_atom_site_aniso_U_12
Fe1 0.0164(2) 0.01970(19) 0.0211(2) -0.00153(16) 0.00643(16) -0.00070(16)
Br1 0.0652(3) 0.02657(16) 0.02936(19) 0.00591(14) 0.01079(18) 0.00934(17)
Br2 0.01887(15) 0.03486(17) 0.0417(2) 0.00073(14) 0.01370(13) -0.00326(13)
N1 0.0183(13) 0.0274(13) 0.0218(13) -0.0035(10) 0.0075(11) -0.0044(10)
N2 0.0165(12) 0.0245(12) 0.0212(13) -0.0041(10) 0.0071(10) -0.0038(10)
N3 0.0182(12) 0.0214(12) 0.0205(13) -0.0018(9) 0.0086(10) -0.0015(10)
N4 0.0209(14) 0.0196(11) 0.0220(13) -0.0010(9) 0.0080(11) -0.0016(10)
C1 0.0176(14) 0.0211(13) 0.0220(15) -0.0028(11) 0.0075(12) -0.0021(11)
C2 0.0174(15) 0.0418(19) 0.0257(17) -0.0074(14) 0.0072(13) -0.0046(14)
C3 0.0196(16) 0.0392(18) 0.0221(16) -0.0053(13) 0.0054(13) -0.0070(14)
C4 0.0219(15) 0.0226(15) 0.0239(16) -0.0026(11) 0.0125(13) -0.0056(11)
C5 0.0183(14) 0.0191(13) 0.0215(15) -0.0009(10) 0.0073(12) 0.0000(10)
C6 0.0181(15) 0.0266(15) 0.0238(16) -0.0017(12) 0.0082(12) 0.0036(12)
C7 0.0240(16) 0.0227(14) 0.0244(16) -0.0029(11) 0.0102(13) 0.0020(12)
C8 0.0181(15) 0.0314(16) 0.0185(15) -0.0046(12) 0.0068(12) -0.0049(12)
C9 0.0238(16) 0.0308(17) 0.0255(16) -0.0010(13) 0.0080(13) -0.0047(13)
C10 0.0270(17) 0.0414(18) 0.0283(18) 0.0002(15) 0.0117(14) -0.0109(15)
C11 0.0210(17) 0.057(2) 0.0249(17) -0.0053(15) 0.0113(14) -0.0028(15)
C12 0.0258(17) 0.0409(19) 0.0257(18) -0.0060(15) 0.0086(14) 0.0023(15)
C13 0.0212(16) 0.0299(16) 0.0220(16) -0.0032(12) 0.0055(13) -0.0029(13)
C14 0.039(2) 0.0290(18) 0.042(2) 0.0022(15) 0.0149(18) -0.0008(15)
C15 0.033(2) 0.085(3) 0.039(2) -0.006(2) 0.0213(18) 0.000(2)
C16 0.0329(19) 0.0333(17) 0.0300(19) 0.0008(14) 0.0092(15) -0.0021(15)
C17 0.0177(15) 0.0174(13) 0.0231(16) -0.0039(11) 0.0068(12) -0.0007(11)
C18 0.0284(17) 0.0196(14) 0.0277(17) -0.0014(12) 0.0136(14) -0.0006(12)
C19 0.0282(17) 0.0206(14) 0.0350(18) -0.0012(12) 0.0175(15) -0.0042(12)
C20 0.0236(17) 0.0238(15) 0.0372(19) -0.0062(13) 0.0126(15) -0.0046(12)
C21 0.0277(18) 0.0267(15) 0.0266(17) -0.0018(13) 0.0054(14) -0.0019(13)
C22 0.0246(16) 0.0183(14) 0.0261(17) -0.0016(11) 0.0091(13) 0.0000(11)
C23 0.034(2) 0.0343(18) 0.0276(18) 0.0023(14) 0.0101(16) -0.0027(15)
C24 0.0257(18) 0.0340(18) 0.048(2) -0.0070(16) 0.0110(17) -0.0070(14)
C25 0.0332(19) 0.0298(17) 0.0276(18) -0.0003(13) 0.0088(15) -0.0037(14)
O1 0.0456(17) 0.0535(16) 0.0320(15) 0.0112(12) 0.0207(13) 0.0074(13)
C26 0.053(3) 0.059(3) 0.043(3) 0.016(2) 0.023(2) 0.016(2)
C28 0.120(5) 0.060(3) 0.088(4) 0.018(3) 0.088(4) 0.014(3)
C29 0.051(3) 0.041(2) 0.035(2) 0.0003(16) 0.0196(19) -0.0001(18)
C31 0.053(3) 0.065(3) 0.041(3) 0.004(2) 0.004(2) -0.018(2)
C32 0.047(2) 0.047(2) 0.0293(19) -0.0008(16) 0.0108(18) 0.0001(19)
C33 0.051(3) 0.095(4) 0.049(3) 0.017(3) 0.000(3) -0.023(3)

loop_
_atom_type_symbol
_atom_type_description
_atom_type_scat_dispersion_real
_atom_type_scat_dispersion_imag
_atom_type_scat_source
C C 0.0033 0.0016 'International Tables Vol C Tables 4.2.6.8 and 6.1.1.4'
H H 0.0000 0.0000 'International Tables Vol C Tables 4.2.6.8 and 6.1.1.4'
N N 0.0061 0.0033 'International Tables Vol C Tables 4.2.6.8 and 6.1.1.4'
Fe Fe 0.3463 0.8444 'International Tables Vol C Tables 4.2.6.8 and 6.1.1.4'
Br Br -0.2901 2.4595 'International Tables Vol C Tables 4.2.6.8 and 6.1.1.4'
O O 0.0106 0.0060 'International Tables Vol C Tables 4.2.6.8 and 6.1.1.4'

loop_
_geom_angle_atom_site_label_1
_geom_angle_atom_site_label_2
_geom_angle_atom_site_label_3
_geom_angle
C5 Fe1 C1 87.41(12)
C5 Fe1 Br2 116.56(9)
C1 Fe1 Br2 111.03(9)
C5 Fe1 Br1 105.24(9)
C1 Fe1 Br1 115.24(9)
Br2 Fe1 Br1 117.56(2)
C1 N1 C2 112.1(3)
C1 N1 C8 125.5(3)
C2 N1 C8 122.4(3)
C1 N2 C3 111.8(3)
C1 N2 C4 121.9(3)
C3 N2 C4 126.1(3)
C5 N3 C6 111.9(3)
C5 N3 C4 121.4(3)
C6 N3 C4 126.7(3)
C5 N4 C7 111.2(3)
C5 N4 C17 123.7(3)
C7 N4 C17 124.7(3)
N1 C1 N2 103.6(3)
N1 C1 Fe1 135.5(2)
N2 C1 Fe1 119.5(2)
C3 C2 N1 106.0(3)
C2 C3 N2 106.4(3)
N2 C4 N3 110.6(2)
N4 C5 N3 103.9(3)
N4 C5 Fe1 135.3(2)
N3 C5 Fe1 120.1(2)
C7 C6 N3 106.1(3)
C6 C7 N4 106.8(3)
C13 C8 C9 122.6(3)
C13 C8 N1 118.2(3)
C9 C8 N1 119.1(3)
C10 C9 C8 117.3(3)
C10 C9 C14 121.3(3)
C8 C9 C14 121.4(3)
C11 C10 C9 122.2(3)
C10 C11 C12 118.5(3)
C10 C11 C15 120.6(4)
C12 C11 C15 120.8(4)
C13 C12 C11 121.6(3)
C12 C13 C8 117.7(3)
C12 C13 C16 121.3(3)
C8 C13 C16 121.0(3)
C18 C17 C22 122.9(3)
C18 C17 N4 119.9(3)
C22 C17 N4 117.2(3)
C17 C18 C19 117.5(3)
C17 C18 C23 121.5(3)
C19 C18 C23 121.0(3)
C20 C19 C18 121.6(3)
C19 C20 C21 118.8(3)
C19 C20 C24 120.6(3)
C21 C20 C24 120.6(3)
C22 C21 C20 121.6(3)
C21 C22 C17 117.4(3)
C21 C22 C25 121.2(3)
C17 C22 C25 121.4(3)
C26 O1 C29 107.9(3)
O1 C26 C27A 110.3(6)
O1 C26 C27B 102.6(5)
C26 C27A C28 104.1(8)
C28 C27B C26 100.8(6)
C27B C28 C29 105.9(5)
C27A C28 C29 104.9(6)
O1 C29 C28 106.0(4)
C30A O2A C33 105.5(7)
O2A C30A C31 109.6(9)
C30B O2B C33 110.7(7)
O2B C30B C31 109.0(7)
C30B C31 C32 105.7(5)
C32 C31 C30A 100.7(6)
C33 C32 C31 103.0(4)
O2A C33 C32 112.8(5)
O2B C33 C32 106.7(5)

loop_
_geom_bond_atom_site_label_1
_geom_bond_atom_site_label_2
_geom_bond_distance
Fe1 C5 2.110(3)
Fe1 C1 2.119(3)
Fe1 Br2 2.4058(5)
Fe1 Br1 2.4092(5)
N1 C1 1.345(4)
N1 C2 1.392(4)
N1 C8 1.442(4)
N2 C1 1.357(4)
N2 C3 1.385(4)
N2 C4 1.449(4)
N3 C5 1.353(4)
N3 C6 1.386(4)
N3 C4 1.461(4)
N4 C5 1.352(4)
N4 C7 1.391(4)
N4 C17 1.436(4)
C2 C3 1.349(5)
C6 C7 1.343(5)
C8 C13 1.393(5)
C8 C9 1.395(5)
C9 C10 1.390(5)
C9 C14 1.504(5)
C10 C11 1.385(6)
C11 C12 1.391(6)
C11 C15 1.504(5)
C12 C13 1.390(5)
C13 C16 1.510(5)
C17 C18 1.391(5)
C17 C22 1.402(5)
C18 C19 1.399(5)
C18 C23 1.499(5)
C19 C20 1.391(5)
C20 C21 1.399(5)
C20 C24 1.505(5)
C21 C22 1.391(5)
C22 C25 1.509(5)
O1 C26 1.419(5)
O1 C29 1.420(5)
C26 C27A 1.478(12)
C26 C27B 1.550(12)
C27A C28 1.485(13)
C27B C28 1.482(11)
C28 C29 1.514(6)
O2A C30A 1.372(14)
O2A C33 1.389(9)
C30A C31 1.542(13)
O2B C30B 1.338(12)
O2B C33 1.421(10)
C30B C31 1.486(11)
C31 C32 1.512(7)
C32 C33 1.493(7)
